data_2218599
loop_
_publ_author_name
'Karapetyan, Harutyun A.'

_publ_section_title
;
 <small>L</small>-2-Nitrimino-1,3-diazepane-4-carboxylic acid
 monohydrate
;
_journal_coeditor_code BG2187
_journal_issue 7
_journal_name_full 'Acta Crystallographica Section E'
_journal_page_first o1222
_journal_paper_doi 10.1107/S1600536808015146
_journal_volume 64
_journal_year 2008
_chemical_formula_iupac 'C6 H10 N4 O4, H2 O1'
_chemical_formula_moiety 'C6 H10 N4 O4, H2 O1'
_chemical_formula_sum 'C6 H12 N4 O5'
_chemical_formula_weight 220.20
_chemical_name_systematic
;
L-2-Nitrimino-1,3-diazepane-4-carboxylic acid monohydrate
;
_space_group_IT_number 19
_symmetry_cell_setting orthorhombic
_symmetry_space_group_name_Hall 'P 2ac 2ab'
_symmetry_space_group_name_H-M 'P 21 21 21'
_atom_sites_solution_hydrogens geom
_atom_sites_solution_primary direct
_atom_sites_solution_secondary difmap
_audit_creation_method SHELXL-97
_cell_angle_alpha 90.00
_cell_angle_beta 90.00
_cell_angle_gamma 90.00
_cell_formula_units_Z 8
_cell_length_a 9.0115(18)
_cell_length_b 14.729(3)
_cell_length_c 15.257(3)
_cell_measurement_reflns_used 24
_cell_measurement_temperature 293(2)
_cell_measurement_theta_max 16
_cell_measurement_theta_min 14
_cell_volume 2025.1(7)
_computing_cell_refinement 'LS in CAD4 Manual (Enraf--Nonius, 1988)'
_computing_data_collection 'DATCOL in CAD-4 Manual (Enraf--Nonius, 1988)'
_computing_data_reduction 'HELENA (Spek, 1997)'
_computing_molecular_graphics 'SHELXTL (Sheldrick, 2008)'
_computing_publication_material 'SHELXTL (Sheldrick, 2008)'
_computing_structure_refinement 'SHELXL97 (Sheldrick, 2008)'
_computing_structure_solution 'SHELXS97 (Sheldrick, 2008)'
_diffrn_ambient_temperature 293(2)
_diffrn_measured_fraction_theta_full 0.998
_diffrn_measured_fraction_theta_max 0.998
_diffrn_measurement_device_type 'Enraf--Nonius CAD-4'
_diffrn_measurement_method \w/2\q
_diffrn_radiation_monochromator graphite
_diffrn_radiation_source 'fine-focus sealed tube'
_diffrn_radiation_type MoK\a
_diffrn_radiation_wavelength 0.71073
_diffrn_reflns_av_R_equivalents 0.0398
_diffrn_reflns_av_sigmaI/netI 0.0452
_diffrn_reflns_limit_h_max 11
_diffrn_reflns_limit_h_min 0
_diffrn_reflns_limit_k_max 18
_diffrn_reflns_limit_k_min -17
_diffrn_reflns_limit_l_max 19
_diffrn_reflns_limit_l_min -19
_diffrn_reflns_number 6714
_diffrn_reflns_theta_full 26.99
_diffrn_reflns_theta_max 26.99
_diffrn_reflns_theta_min 2.63
_diffrn_standards_decay_% 0
_diffrn_standards_interval_count 400
_diffrn_standards_interval_time 3600
_diffrn_standards_number 3
_exptl_absorpt_coefficient_mu 0.125
_exptl_absorpt_correction_type none
_exptl_crystal_colour yellow
_exptl_crystal_density_diffrn 1.445
_exptl_crystal_density_method 'not measured'
_exptl_crystal_description prismatic
_exptl_crystal_F_000 928
_exptl_crystal_size_max 0.22
_exptl_crystal_size_mid 0.17
_exptl_crystal_size_min 0.12
_refine_diff_density_max 0.441
_refine_diff_density_min -0.274
_refine_ls_goodness_of_fit_ref 1.024
_refine_ls_hydrogen_treatment mixed
_refine_ls_matrix_type full
_refine_ls_number_parameters 286
_refine_ls_number_reflns 2512
_refine_ls_number_restraints 6
_refine_ls_restrained_S_all 1.023
_refine_ls_R_factor_all 0.0967
_refine_ls_R_factor_gt 0.0455
_refine_ls_shift/su_max 0.014
_refine_ls_shift/su_mean 0.001
_refine_ls_structure_factor_coef Fsqd
_refine_ls_weighting_details 'calc w=1/[\s^2^(Fo^2^)+(0.0704P)^2^+0.3433P] where P=(Fo^2^+2Fc^2^)/3'
_refine_ls_weighting_scheme calc
_refine_ls_wR_factor_gt 0.1103
_refine_ls_wR_factor_ref 0.1319
_reflns_number_gt 1583
_reflns_number_total 2512
_reflns_threshold_expression I>2\s(I)
_cod_data_source_file bg2187.cif
_cod_data_source_block I
_cod_original_cell_volume 2025.0(7)
_cod_database_code 2218599
_cod_database_fobs_code 2218599

loop_
_symmetry_equiv_pos_as_xyz
'x, y, z'
'-x+1/2, -y, z+1/2'
'-x, y+1/2, -z+1/2'
'x+1/2, -y+1/2, -z'

loop_
_atom_site_type_symbol
_atom_site_label
_atom_site_fract_x
_atom_site_fract_y
_atom_site_fract_z
_atom_site_U_iso_or_equiv
_atom_site_adp_type
_atom_site_calc_flag
_atom_site_refinement_flags
_atom_site_occupancy
O O1 0.8550(4) 0.81385(17) 0.6510(2) 0.0559(8) Uani d . 1
H H1 0.8648 0.7605 0.6653 0.084 Uiso calc R 1
O O2 1.0592(4) 0.83261(16) 0.7324(2) 0.0556(8) Uani d . 1
O O3 1.2651(4) 1.00838(17) 0.83155(19) 0.0592(8) Uani d . 1
O O4 1.2868(4) 1.1299(2) 0.90927(18) 0.0591(8) Uani d . 1
N N1 1.0627(4) 1.00945(18) 0.7113(2) 0.0421(7) Uani d . 1
H H3 1.1404 0.9789 0.7256 0.051 Uiso calc R 1
N N2 0.9663(4) 1.1533(2) 0.6923(2) 0.0507(9) Uani d . 1
H H10 0.9437 1.2018 0.7207 0.061 Uiso calc R 1
N N3 1.1385(4) 1.13746(18) 0.7971(2) 0.0407(7) Uani d . 1
N N4 1.2311(4) 1.0889(2) 0.8470(2) 0.0431(8) Uani d . 1
C C1 0.9593(5) 0.8623(2) 0.6876(2) 0.0399(9) Uani d . 1
C C2 0.9446(5) 0.9624(2) 0.6654(2) 0.0409(9) Uani d . 1
H H2 0.8492 0.9843 0.6879 0.049 Uiso calc R 1
C C3 0.9495(6) 0.9789(3) 0.5664(2) 0.0561(11) Uani d . 1
H H4 1.0283 0.9428 0.5406 0.067 Uiso calc R 1
H H5 0.8563 0.9601 0.5403 0.067 Uiso calc R 1
C C4 0.9765(8) 1.0790(3) 0.5471(3) 0.0733(16) Uani d . 1
H H6 1.0822 1.0907 0.5512 0.088 Uiso calc R 1
H H7 0.9467 1.0911 0.4872 0.088 Uiso calc R 1
C C5 0.8980(6) 1.1435(3) 0.6055(3) 0.0688(15) Uani d . 1
H H9 0.8951 1.2026 0.5774 0.083 Uiso calc R 1
H H8 0.7964 1.1231 0.6129 0.083 Uiso calc R 1
C C6 1.0582(5) 1.0969(2) 0.7326(2) 0.0382(8) Uani d . 1
O O5 0.2203(4) 0.6209(2) 0.6113(2) 0.0681(9) Uani d . 1
H H11 0.1992 0.5667 0.6112 0.102 Uiso calc R 1
O O6 0.3842(4) 0.5793(2) 0.7134(2) 0.0702(9) Uani d . 1
O O7 0.6264(5) 0.6721(2) 0.8634(2) 0.0816(12) Uani d . 1
O O8 0.7679(5) 0.7592(2) 0.9383(2) 0.0785(11) Uani d . 1
N N5 0.5019(4) 0.7416(2) 0.7264(2) 0.0474(8) Uani d . 1
H H13 0.5467 0.6920 0.7399 0.057 Uiso calc R 1
N N6 0.5183(5) 0.8983(2) 0.7299(2) 0.0581(10) Uani d . 1
H H20 0.5327 0.9434 0.7646 0.070 Uiso calc R 1
N N7 0.6483(5) 0.8224(2) 0.8311(2) 0.0564(10) Uani d . 1
N N8 0.6787(5) 0.7483(3) 0.8780(2) 0.0594(10) Uani d . 1
C C7 0.3282(5) 0.6353(3) 0.6665(3) 0.0518(10) Uani d . 1
C C8 0.3764(5) 0.7345(2) 0.6670(3) 0.0479(10) Uani d . 1
H H12 0.2949 0.7710 0.6908 0.057 Uiso calc R 1
C C9 0.4115(6) 0.7691(3) 0.5742(3) 0.0577(12) Uani d . 1
H H14 0.4718 0.7244 0.5441 0.069 Uiso calc R 1
H H15 0.3195 0.7757 0.5419 0.069 Uiso calc R 1
C C10 0.4921(8) 0.8586(4) 0.5744(3) 0.0860(17) Uani d . 1
H H16 0.5977 0.8462 0.5761 0.103 Uiso calc R 1
H H17 0.4717 0.8888 0.5191 0.103 Uiso calc R 1
C C11 0.4585(9) 0.9205(3) 0.6433(3) 0.0859(19) Uani d . 1
H H18 0.3515 0.9250 0.6482 0.103 Uiso calc R 1
H H19 0.4953 0.9799 0.6267 0.103 Uiso calc R 1
C C12 0.5530(5) 0.8170(2) 0.7613(2) 0.0453(9) Uani d . 1
O O9 0.8626(5) 0.9582(3) 0.8857(4) 0.0980(13) Uani d D 1
H H21 0.799(5) 0.918(3) 0.883(4) 0.118 Uiso d D 1
H H22 0.927(6) 0.944(4) 0.923(4) 0.118 Uiso d D 1
O O10 1.1127(6) 0.9147(4) 0.9685(4) 0.134(2) Uani d D 1
H H23 1.132(9) 0.882(5) 1.014(3) 0.161 Uiso d D 1
H H24 1.170(9) 0.893(6) 0.929(4) 0.161 Uiso d D 1

loop_
_atom_site_aniso_label
_atom_site_aniso_U_11
_atom_site_aniso_U_22
_atom_site_aniso_U_33
_atom_site_aniso_U_12
_atom_site_aniso_U_13
_atom_site_aniso_U_23
O1 0.063(2) 0.0304(13) 0.0741(19) -0.0079(14) -0.0175(17) 0.0017(13)
O2 0.0548(17) 0.0305(13) 0.081(2) 0.0015(13) -0.0159(18) 0.0023(14)
O3 0.0668(19) 0.0344(13) 0.0765(18) 0.0104(14) -0.0205(18) -0.0031(13)
O4 0.070(2) 0.0534(16) 0.0541(16) 0.0008(17) -0.0194(16) -0.0042(14)
N1 0.0486(19) 0.0241(13) 0.0536(17) 0.0017(14) -0.0098(16) -0.0009(13)
N2 0.065(2) 0.0289(15) 0.058(2) 0.0053(16) -0.0198(19) -0.0017(14)
N3 0.0478(19) 0.0276(14) 0.0467(16) 0.0026(15) -0.0085(16) -0.0011(13)
N4 0.051(2) 0.0338(15) 0.0446(16) -0.0019(16) -0.0056(17) 0.0014(13)
C1 0.042(2) 0.0301(16) 0.047(2) 0.0002(18) 0.0023(19) -0.0020(16)
C2 0.048(2) 0.0291(17) 0.0456(19) -0.0018(17) -0.008(2) -0.0025(15)
C3 0.082(3) 0.042(2) 0.045(2) -0.008(2) -0.006(2) -0.0004(17)
C4 0.117(5) 0.057(3) 0.047(2) -0.008(3) -0.011(3) 0.008(2)
C5 0.099(4) 0.040(2) 0.068(3) 0.006(3) -0.031(3) 0.007(2)
C6 0.046(2) 0.0289(16) 0.0402(18) -0.0023(17) 0.0028(18) -0.0001(15)
O5 0.072(2) 0.0556(18) 0.077(2) -0.0083(17) -0.010(2) 0.0005(17)
O6 0.086(2) 0.0405(15) 0.085(2) 0.0007(16) -0.015(2) 0.0082(16)
O7 0.123(3) 0.0527(19) 0.069(2) -0.007(2) -0.022(2) 0.0136(16)
O8 0.111(3) 0.074(2) 0.0512(16) 0.024(2) -0.021(2) -0.0030(15)
N5 0.060(2) 0.0358(15) 0.0461(18) 0.0087(16) -0.0062(19) -0.0002(14)
N6 0.082(3) 0.0379(17) 0.055(2) 0.0094(18) -0.006(2) -0.0026(15)
N7 0.081(3) 0.0446(18) 0.0435(17) 0.0112(19) -0.010(2) -0.0004(15)
N8 0.082(3) 0.057(2) 0.0387(17) 0.018(2) -0.003(2) -0.0031(17)
C7 0.053(3) 0.047(2) 0.056(2) 0.005(2) 0.000(2) -0.003(2)
C8 0.050(2) 0.039(2) 0.055(2) 0.0087(19) 0.001(2) -0.0025(18)
C9 0.069(3) 0.055(3) 0.049(2) 0.000(2) -0.011(2) 0.0107(19)
C10 0.114(5) 0.084(4) 0.059(3) -0.012(4) -0.005(3) 0.017(3)
C11 0.140(6) 0.040(2) 0.078(3) 0.008(3) -0.035(4) 0.013(2)
C12 0.059(2) 0.0377(19) 0.0396(19) 0.009(2) 0.006(2) 0.0003(16)
O9 0.082(3) 0.059(2) 0.152(4) 0.013(2) -0.013(3) 0.009(2)
O10 0.110(4) 0.172(5) 0.120(4) 0.017(4) -0.016(3) 0.082(4)

loop_
_atom_type_symbol
_atom_type_description
_atom_type_scat_dispersion_real
_atom_type_scat_dispersion_imag
_atom_type_scat_source
C C 0.0033 0.0000 'International Tables Vol C Tables 4.2.6.8 and 6.1.1.4'
H H 0.0000 0.0000 'International Tables Vol C Tables 4.2.6.8 and 6.1.1.4'
N N 0.0061 0.0000 'International Tables Vol C Tables 4.2.6.8 and 6.1.1.4'
O O 0.0106 0.0000 'International Tables Vol C Tables 4.2.6.8 and 6.1.1.4'

loop_
_geom_angle_atom_site_label_1
_geom_angle_atom_site_label_2
_geom_angle_atom_site_label_3
_geom_angle
_geom_angle_publ_flag
C1 O1 H1 109.5 n
C6 N1 C2 124.0(3) n
C6 N1 H3 118.0 n
C2 N1 H3 118.0 n
C6 N2 C5 128.3(3) n
C6 N2 H10 115.9 n
C5 N2 H10 115.9 n
N4 N3 C6 120.6(3) n
O4 N4 O3 120.8(3) n
O4 N4 N3 115.5(3) n
O3 N4 N3 123.6(3) n
O2 C1 O1 125.4(3) n
O2 C1 C2 122.7(4) n
O1 C1 C2 111.9(3) n
N1 C2 C1 107.0(3) n
N1 C2 C3 112.3(3) n
C1 C2 C3 111.8(3) n
N1 C2 H2 108.5 n
C1 C2 H2 108.5 n
C3 C2 H2 108.5 n
C4 C3 C2 110.4(3) n
C4 C3 H4 109.6 n
C2 C3 H4 109.6 n
C4 C3 H5 109.6 n
C2 C3 H5 109.6 n
H4 C3 H5 108.1 n
C5 C4 C3 115.4(4) n
C5 C4 H6 108.4 n
C3 C4 H6 108.4 n
C5 C4 H7 108.4 n
C3 C4 H7 108.4 n
H6 C4 H7 107.5 n
N2 C5 C4 113.9(4) n
N2 C5 H9 108.8 n
C4 C5 H9 108.8 n
N2 C5 H8 108.8 n
C4 C5 H8 108.8 n
H9 C5 H8 107.7 n
N2 C6 N1 120.9(4) n
N2 C6 N3 113.2(3) n
N1 C6 N3 125.9(3) n
C7 O5 H11 109.5 n
C12 N5 C8 125.8(3) n
C12 N5 H13 117.1 n
C8 N5 H13 117.1 n
C12 N6 C11 127.9(3) n
C12 N6 H20 116.1 n
C11 N6 H20 116.1 n
N8 N7 C12 119.9(3) n
O8 N8 O7 120.1(4) n
O8 N8 N7 115.3(4) n
O7 N8 N7 124.6(4) n
O6 C7 O5 125.8(4) n
O6 C7 C8 122.4(4) n
O5 C7 C8 111.8(4) n
N5 C8 C7 107.0(3) n
N5 C8 C9 113.0(3) n
C7 C8 C9 111.9(3) n
N5 C8 H12 108.3 n
C7 C8 H12 108.3 n
C9 C8 H12 108.3 n
C10 C9 C8 112.9(4) n
C10 C9 H14 109.0 n
C8 C9 H14 109.0 n
C10 C9 H15 109.0 n
C8 C9 H15 109.0 n
H14 C9 H15 107.8 n
C11 C10 C9 117.3(5) n
C11 C10 H16 108.0 n
C9 C10 H16 108.0 n
C11 C10 H17 108.0 n
C9 C10 H17 108.0 n
H16 C10 H17 107.2 n
C10 C11 N6 116.5(4) n
C10 C11 H18 108.2 n
N6 C11 H18 108.2 n
C10 C11 H19 108.2 n
N6 C11 H19 108.2 n
H18 C11 H19 107.3 n
N5 C12 N6 122.2(4) n
N5 C12 N7 125.7(3) n
N6 C12 N7 112.1(3) n
H21 O9 H22 109(5) n
H23 O10 H24 104(5) n

loop_
_geom_bond_atom_site_label_1
_geom_bond_atom_site_label_2
_geom_bond_distance
_geom_bond_publ_flag
O1 C1 1.306(5) n
O1 H1 0.8200 n
O2 C1 1.212(5) n
O3 N4 1.247(4) n
O4 N4 1.232(4) n
N1 C6 1.329(4) n
N1 C2 1.450(5) n
N1 H3 0.8600 n
N2 C6 1.324(5) n
N2 C5 1.467(5) n
N2 H10 0.8600 n
N3 N4 1.338(4) n
N3 C6 1.359(5) n
C1 C2 1.518(5) n
C2 C3 1.531(5) n
C2 H2 0.9800 n
C3 C4 1.523(6) n
C3 H4 0.9700 n
C3 H5 0.9700 n
C4 C5 1.482(7) n
C4 H6 0.9700 n
C4 H7 0.9700 n
C5 H9 0.9700 n
C5 H8 0.9700 n
O5 C7 1.304(5) n
O5 H11 0.8200 n
O6 C7 1.203(5) n
O7 N8 1.238(5) n
O8 N8 1.232(5) n
N5 C12 1.316(5) n
N5 C8 1.453(5) n
N5 H13 0.8600 n
N6 C12 1.326(5) n
N6 C11 1.463(6) n
N6 H20 0.8600 n
N7 N8 1.334(5) n
N7 C12 1.371(6) n
C7 C8 1.525(6) n
C8 C9 1.536(6) n
C8 H12 0.9800 n
C9 C10 1.505(7) n
C9 H14 0.9700 n
C9 H15 0.9700 n
C10 C11 1.424(7) n
C10 H16 0.9700 n
C10 H17 0.9700 n
C11 H18 0.9700 n
C11 H19 0.9700 n
O9 H21 0.83(4) n
O9 H22 0.84(4) n
O10 H23 0.86(4) n
O10 H24 0.86(4) n

loop_
_geom_hbond_atom_site_label_D
_geom_hbond_atom_site_label_H
_geom_hbond_atom_site_label_A
_geom_hbond_site_symmetry_A
_geom_hbond_distance_DH
_geom_hbond_distance_HA
_geom_hbond_distance_DA
_geom_hbond_angle_DHA
_geom_hbond_publ_flag
O1 H1 N3 3_746..... 0.82 1.90 2.716(4) 172.7 y
N1 H3 O3 1_555..... 0.86 2.02 2.586(4) 123.0 y
N2 H10 O2 3_756..... 0.86 2.05 2.889(4) 163.2 y
O5 H11 O9 3_646..... 0.82 1.69 2.510(5) 173.9 y
N5 H13 O7 1_555..... 0.86 2.04 2.584(5) 120.7 y
N6 H20 O6 3_656..... 0.86 2.16 2.937(5) 149.6 y
O9 H21 N7 1_555..... 0.83(4) 2.11(3) 2.902(6) 160(7) y
O9 H22 O10 1_555..... 0.84(4) 1.86(3) 2.662(7) 159(7) y
O10 H23 O7 4_567..... 0.86(4) 2.04(4) 2.869(6) 163(6) y
O10 H24 O3 1_555..... 0.86(4) 2.41(8) 2.856(6) 113(5) y

loop_
_geom_torsion_atom_site_label_1
_geom_torsion_atom_site_label_2
_geom_torsion_atom_site_label_3
_geom_torsion_atom_site_label_4
_geom_torsion
_geom_torsion_publ_flag
C6 N3 N4 O4 -172.7(4) n
C6 N3 N4 O3 9.7(6) n
C6 N1 C2 C1 -156.2(3) n
C6 N1 C2 C3 80.7(5) n
O2 C1 C2 N1 -3.2(5) n
O1 C1 C2 N1 178.4(3) n
O2 C1 C2 C3 120.1(4) n
O1 C1 C2 C3 -58.3(5) n
N1 C2 C3 C4 -44.5(6) n
C1 C2 C3 C4 -164.7(4) n
C2 C3 C4 C5 -39.4(7) n
C6 N2 C5 C4 -20.4(7) n
C3 C4 C5 N2 77.0(6) n
C5 N2 C6 N1 -22.8(7) n
C5 N2 C6 N3 159.5(4) n
C2 N1 C6 N2 -19.6(6) n
C2 N1 C6 N3 157.9(4) n
N4 N3 C6 N2 176.6(3) n
N4 N3 C6 N1 -1.0(6) n
C12 N7 N8 O8 178.5(4) n
C12 N7 N8 O7 0.0(7) n
C12 N5 C8 C7 -162.6(4) n
C12 N5 C8 C9 73.8(5) n
O6 C7 C8 N5 4.4(6) n
O5 C7 C8 N5 -176.7(3) n
O6 C7 C8 C9 128.7(5) n
O5 C7 C8 C9 -52.4(5) n
N5 C8 C9 C10 -45.9(5) n
C7 C8 C9 C10 -166.7(4) n
C8 C9 C10 C11 -32.6(7) n
C9 C10 C11 N6 73.8(8) n
C12 N6 C11 C10 -26.1(9) n
C8 N5 C12 N6 -16.8(7) n
C8 N5 C12 N7 164.7(4) n
C11 N6 C12 N5 -18.4(8) n
C11 N6 C12 N7 160.3(5) n
N8 N7 C12 N5 -10.4(6) n
N8 N7 C12 N6 170.9(4) n
